data_7044328
loop_
_publ_author_name
'Zhu, Long-Guan'
'Wu, Rong-Hui'
'Guo, Ming'
'Yu, Mingxin'

_publ_section_title
;
 Two Titanium(IV)-Oxo-Clusters: Synthesis, Structures, Character-ization
 and Recycling Catalytic Activity in Oxygenation of Sulfide
;
_journal_name_full 'Dalton Trans.'
_journal_paper_doi 10.1039/C7DT02516E
_journal_year 2017
_chemical_formula_moiety 'C86 H64 N12 O30 S2 Ti6'
_chemical_formula_sum 'C86 H64 N12 O30 S2 Ti6'
_chemical_formula_weight 2097.01
_space_group_crystal_system monoclinic
_space_group_IT_number 15
_space_group_name_Hall '-C 2yc'
_space_group_name_H-M_alt 'C 1 2/c 1'
_symmetry_space_group_name_Hall '-C 2yc'
_symmetry_space_group_name_H-M 'C 1 2/c 1'
_atom_sites_solution_hydrogens mixed
_atom_sites_solution_primary direct
_atom_sites_solution_secondary difmap
_audit_creation_method SHELXL-2017/1
_audit_update_record
;
2017-09-25 deposited with the CCDC.
2017-09-26 downloaded from the CCDC.
;
_cell_angle_alpha 90
_cell_angle_beta 121.355(18)
_cell_angle_gamma 90
_cell_formula_units_Z 4
_cell_length_a 25.875(4)
_cell_length_b 29.103(2)
_cell_length_c 23.050(2)
_cell_measurement_reflns_used 5060
_cell_measurement_temperature 170.5
_cell_measurement_theta_max 29.4934
_cell_measurement_theta_min 3.1797
_cell_volume 14823(4)
_computing_cell_refinement
;
CrysAlisPro, Agilent Technologies,
Version 1.171.35.11 (release 16-05-2011 CrysAlis171 .NET)
(compiled May 16 2011,17:55:39)
;
_computing_data_collection
;
CrysAlisPro, Agilent Technologies,
Version 1.171.35.11 (release 16-05-2011 CrysAlis171 .NET)
(compiled May 16 2011,17:55:39)
;
_computing_data_reduction
;
CrysAlisPro, Agilent Technologies,
Version 1.171.35.11 (release 16-05-2011 CrysAlis171 .NET)
(compiled May 16 2011,17:55:39)
;
_computing_molecular_graphics
;
 Ortep-3 for Windows (Farrugia, 1997)
;
_computing_publication_material
;
 WinGX (Farrugia, 2014)
;
_computing_structure_refinement 'SHELXL-2017/1 (Sheldrick, 2017)'
_computing_structure_solution 'SHELXL-97 (Sheldrick, 1997)'
_diffrn_ambient_temperature 170.5
_diffrn_detector_area_resol_mean 10.3592
_diffrn_measured_fraction_theta_full 0.997
_diffrn_measured_fraction_theta_max 0.844
_diffrn_measurement_device_type 'Xcalibur, Atlas, Gemini ultra'
_diffrn_measurement_method '\w scans'
_diffrn_radiation_type MoK\a
_diffrn_radiation_wavelength 0.71073
_diffrn_reflns_av_R_equivalents 0.0609
_diffrn_reflns_av_unetI/netI 0.1363
_diffrn_reflns_Laue_measured_fraction_full 0.997
_diffrn_reflns_Laue_measured_fraction_max 0.844
_diffrn_reflns_limit_h_max 27
_diffrn_reflns_limit_h_min -32
_diffrn_reflns_limit_k_max 31
_diffrn_reflns_limit_k_min -38
_diffrn_reflns_limit_l_max 31
_diffrn_reflns_limit_l_min -31
_diffrn_reflns_number 34846
_diffrn_reflns_point_group_measured_fraction_full 0.997
_diffrn_reflns_point_group_measured_fraction_max 0.844
_diffrn_reflns_theta_full 25.242
_diffrn_reflns_theta_max 29.559
_diffrn_reflns_theta_min 3.186
_diffrn_source 'fine-focus sealed tube'
_exptl_absorpt_coefficient_mu 0.390
_exptl_absorpt_correction_T_max 1.00000
_exptl_absorpt_correction_T_min 0.81377
_exptl_absorpt_correction_type multi-scan
_exptl_absorpt_process_details
;
CrysAlisPro, Agilent Technologies,
Version 1.171.35.11 (release 16-05-2011 CrysAlis171 .NET)
(compiled May 16 2011,17:55:39)
;
_exptl_crystal_colour yellow
_exptl_crystal_density_diffrn 0.940
_exptl_crystal_density_method 'not measured'
_exptl_crystal_description block
_exptl_crystal_F_000 4272
_exptl_crystal_size_max 0.38
_exptl_crystal_size_mid 0.34
_exptl_crystal_size_min 0.30
_refine_diff_density_max 2.420
_refine_diff_density_min -4.339
_refine_diff_density_rms 0.265
_refine_ls_extinction_method none
_refine_ls_goodness_of_fit_ref 1.831
_refine_ls_hydrogen_treatment mixed
_refine_ls_matrix_type full
_refine_ls_number_parameters 594
_refine_ls_number_reflns 17533
_refine_ls_number_restraints 9
_refine_ls_restrained_S_all 1.837
_refine_ls_R_factor_all 0.2302
_refine_ls_R_factor_gt 0.1731
_refine_ls_shift/su_max 0.001
_refine_ls_shift/su_mean 0.000
_refine_ls_structure_factor_coef Fsqd
_refine_ls_weighting_details 'w=1/[\s^2^(Fo^2^)+(0.1596P)^2^] where P=(Fo^2^+2Fc^2^)/3'
_refine_ls_weighting_scheme calc
_refine_ls_wR_factor_gt 0.4903
_refine_ls_wR_factor_ref 0.5218
_reflns_Friedel_coverage 0.000
_reflns_number_gt 7839
_reflns_number_total 17533
_reflns_threshold_expression 'I > 2\s(I)'
_cod_data_source_file c7dt02516e2.cif
_cod_data_source_block i1_sqd
_cod_database_code 7044328
_shelx_shelxl_version_number 2017/1
_shelx_space_group_comment
;
The symmetry employed for this shelxl refinement is uniquely defined
by the following loop, which should always be used as a source of
symmetry information in preference to the above space-group names.
They are only intended as comments.
;

loop_
_space_group_symop_operation_xyz
'x, y, z'
'-x, y, -z+1/2'
'x+1/2, y+1/2, z'
'-x+1/2, y+1/2, -z+1/2'
'-x, -y, -z'
'x, -y, z-1/2'
'-x+1/2, -y+1/2, -z'
'x+1/2, -y+1/2, z-1/2'

loop_
_atom_site_label
_atom_site_type_symbol
_atom_site_fract_x
_atom_site_fract_y
_atom_site_fract_z
_atom_site_U_iso_or_equiv
_atom_site_adp_type
_atom_site_occupancy
_atom_site_site_symmetry_order
_atom_site_calc_flag
_atom_site_refinement_flags_posn
_atom_site_refinement_flags_adp
_atom_site_refinement_flags_occupancy
C1 C 1.1433(5) 0.1509(4) 0.6104(5) 0.049(3) Uani 1 1 d . . .
H1 H 1.119708 0.177132 0.591791 0.058 Uiso 1 1 calc R U .
C2 C 1.1654(7) 0.1279(6) 0.5756(7) 0.070(4) Uani 1 1 d . . .
H2 H 1.155618 0.138937 0.533176 0.084 Uiso 1 1 calc R U .
C3 C 1.2006(6) 0.0903(6) 0.6001(7) 0.070(4) Uani 1 1 d . . .
H3 H 1.215881 0.075792 0.576210 0.084 Uiso 1 1 calc R U .
C4 C 1.2128(6) 0.0742(5) 0.6620(7) 0.062(3) Uani 1 1 d . . .
C5 C 1.2481(7) 0.0317(6) 0.6944(9) 0.082(5) Uani 1 1 d . . .
H5 H 1.263268 0.015140 0.672002 0.099 Uiso 1 1 calc R U .
C6 C 1.2585(7) 0.0168(5) 0.7528(8) 0.069(4) Uani 1 1 d . . .
H6 H 1.281125 -0.009754 0.771586 0.083 Uiso 1 1 calc R U .
C7 C 1.2350(5) 0.0416(4) 0.7882(7) 0.058(3) Uani 1 1 d . . .
C8 C 1.2426(6) 0.0255(4) 0.8507(5) 0.056(3) Uani 1 1 d . . .
H8 H 1.264669 -0.001028 0.871279 0.068 Uiso 1 1 calc R U .
C9 C 1.2172(5) 0.0495(4) 0.8792(6) 0.052(3) Uani 1 1 d . . .
H9 H 1.221557 0.039591 0.919859 0.062 Uiso 1 1 calc R U .
C10 C 1.1841(5) 0.0896(3) 0.8480(5) 0.038(2) Uani 1 1 d . . .
H10 H 1.166016 0.105317 0.867972 0.046 Uiso 1 1 calc R U .
C11 C 1.1897(5) 0.0976(4) 0.6950(5) 0.042(2) Uani 1 1 d . . .
C12 C 1.2015(5) 0.0806(4) 0.7609(5) 0.041(2) Uani 1 1 d . . .
C13 C 1.2378(5) 0.2280(4) 0.7663(5) 0.044(2) Uani 1 1 d . . .
C14 C 1.1975(6) 0.2621(4) 0.7163(6) 0.054(3) Uani 1 1 d . . .
C15 C 1.1331(5) 0.2590(3) 0.6789(5) 0.040(2) Uani 1 1 d . . .
C16 C 1.0989(6) 0.2936(4) 0.6334(6) 0.063(3) Uani 1 1 d . . .
H16 H 1.057086 0.290500 0.606126 0.076 Uiso 1 1 calc R U .
C17 C 1.1272(8) 0.3326(4) 0.6288(9) 0.087(5) Uani 1 1 d . . .
H17 H 1.103732 0.356929 0.601773 0.104 Uiso 1 1 calc R U .
C18 C 1.1886(8) 0.3360(5) 0.6630(9) 0.089(5) Uani 1 1 d . . .
C19 C 1.2221(7) 0.3024(4) 0.7039(7) 0.070(4) Uani 1 1 d . . .
H19 H 1.263994 0.305024 0.725730 0.084 Uiso 1 1 calc R U .
C20 C 1.1680(4) 0.1957(4) 0.9923(4) 0.043(3) Uani 1 1 d . . .
H20 H 1.157944 0.164713 0.985292 0.052 Uiso 1 1 calc R U .
C21 C 1.2104(6) 0.2103(5) 1.0587(5) 0.058(3) Uani 1 1 d . . .
H21 H 1.227236 0.189786 1.094949 0.070 Uiso 1 1 calc R U .
C22 C 1.2266(6) 0.2580(5) 1.0682(6) 0.068(4) Uani 1 1 d . . .
H22 H 1.255067 0.269169 1.111029 0.082 Uiso 1 1 calc R U .
C23 C 1.1999(6) 0.2865(5) 1.0140(6) 0.059(3) Uani 1 1 d . . .
C24 C 1.2122(8) 0.3361(7) 1.0171(10) 0.104(7) Uani 1 1 d . . .
H24 H 1.239500 0.349235 1.058953 0.125 Uiso 1 1 calc R U .
C25 C 1.1861(8) 0.3626(6) 0.9631(10) 0.094(6) Uani 1 1 d . . .
H25 H 1.193582 0.393977 0.969156 0.113 Uiso 1 1 calc R U .
C26 C 1.1472(6) 0.3461(4) 0.8959(8) 0.067(4) Uani 1 1 d . . .
C27 C 1.1235(8) 0.3695(4) 0.8374(10) 0.084(5) Uani 1 1 d . . .
H27 H 1.133639 0.400346 0.838868 0.101 Uiso 1 1 calc R U .
C28 C 1.0845(7) 0.3495(4) 0.7749(7) 0.063(3) Uani 1 1 d . . .
H28 H 1.068262 0.366676 0.735190 0.076 Uiso 1 1 calc R U .
C29 C 1.0698(5) 0.3025(3) 0.7726(6) 0.049(3) Uani 1 1 d . . .
H29 H 1.044158 0.288854 0.730652 0.059 Uiso 1 1 calc R U .
C30 C 1.1574(5) 0.2690(4) 0.9485(5) 0.045(3) Uani 1 1 d . . .
C31 C 1.1319(5) 0.2973(4) 0.8915(6) 0.047(3) Uani 1 1 d . . .
C32 C 1.0273(5) 0.1258(4) 0.9780(5) 0.045(3) Uani 1 1 d . . .
H32 H 1.051397 0.149473 0.977977 0.054 Uiso 1 1 calc R U .
C33 C 1.0181(5) 0.1227(4) 1.0328(5) 0.043(2) Uani 1 1 d . . .
H33 H 1.035070 0.144263 1.067721 0.051 Uiso 1 1 calc R U .
C34 C 0.9848(5) 0.0885(5) 1.0337(5) 0.053(3) Uani 1 1 d . . .
H34 H 0.978592 0.086028 1.069897 0.064 Uiso 1 1 calc R U .
C35 C 0.9582(4) 0.0554(3) 0.9807(5) 0.038(2) Uani 1 1 d . . .
C36 C 0.9203(5) 0.0178(4) 0.9764(5) 0.048(3) Uani 1 1 d . . .
H36 H 0.912589 0.013786 1.011223 0.058 Uiso 1 1 calc R U .
C37 C 0.8952(5) -0.0123(4) 0.9233(5) 0.044(3) Uani 1 1 d . . .
H37 H 0.870912 -0.036326 0.921869 0.053 Uiso 1 1 calc R U .
C38 C 0.9072(5) -0.0058(3) 0.8700(5) 0.044(2) Uani 1 1 d . . .
C39 C 0.8827(5) -0.0366(4) 0.8129(5) 0.053(3) Uani 1 1 d . . .
H39 H 0.859632 -0.061900 0.810094 0.063 Uiso 1 1 calc R U .
C40 C 0.8948(5) -0.0271(3) 0.7628(5) 0.044(3) Uani 1 1 d . . .
H40 H 0.879261 -0.046123 0.724902 0.053 Uiso 1 1 calc R U .
C41 C 0.9297(5) 0.0102(3) 0.7679(5) 0.040(2) Uani 1 1 d . . .
H41 H 0.937313 0.015109 0.733125 0.048 Uiso 1 1 calc R U .
C42 C 0.9684(4) 0.0611(3) 0.9286(4) 0.034(2) Uani 1 1 d . . .
C43 C 0.9421(4) 0.0307(3) 0.8721(4) 0.032(2) Uani 1 1 d . . .
N1 N 1.1556(4) 0.1358(3) 0.6702(4) 0.042(2) Uani 1 1 d . . .
N2 N 1.1780(3) 0.1054(3) 0.7915(4) 0.0327(17) Uani 1 1 d . . .
N3 N 1.1414(4) 0.2237(3) 0.9389(4) 0.0358(18) Uani 1 1 d . . .
N4 N 1.0917(4) 0.2771(3) 0.8293(4) 0.041(2) Uani 1 1 d . . .
N5 N 1.0036(3) 0.0968(3) 0.9265(3) 0.0304(17) Uani 1 1 d . . .
N6 N 0.9530(3) 0.0394(2) 0.8195(3) 0.0298(17) Uani 1 1 d . . .
O1 O 1.2135(3) 0.1940(2) 0.7787(3) 0.0387(16) Uani 1 1 d . . .
O2 O 1.2930(4) 0.2333(4) 0.7971(5) 0.084(3) Uani 1 1 d . . .
H4 H 1.309581 0.211462 0.822761 0.126 Uiso 1 1 calc R U .
O3 O 1.1038(3) 0.2224(2) 0.6830(3) 0.0360(15) Uani 1 1 d . . .
O4 O 1.181847 0.418525 0.626595 0.165(4) Uani 1 1 d . . .
O5 O 1.230324 0.370604 0.595562 0.424(14) Uani 1 1 d . . .
O6 O 1.244156 0.411352 0.748003 0.204 Uiso 0.5 1 d D U P
O6' O 1.285046 0.383824 0.695585 0.096 Uiso 0.5 1 d D U P
O7 O 1.1272(3) 0.18833(19) 0.8138(3) 0.0290(13) Uani 1 1 d . . .
O8 O 1.0598(3) 0.1379(2) 0.6969(3) 0.0311(14) Uani 1 1 d . . .
O9 O 1.0188(3) 0.23485(17) 0.8742(3) 0.0336(14) Uani 1 1 d D . .
H9A H 1.005909 0.257890 0.885550 0.080 Uiso 1 1 d D U .
H9B H 1.006927 0.210730 0.885620 0.080 Uiso 1 1 d D U .
O10 O 1.000000 0.2078(3) 0.750000 0.0278(18) Uani 1 2 d S T P
O11 O 1.0638(3) 0.1479(2) 0.8670(3) 0.0309(14) Uani 1 1 d . . .
O12 O 1.0779(3) 0.05460(19) 0.8841(3) 0.0385(16) Uani 1 1 d D . .
H12A H 1.108429 0.058540 0.924270 0.08(5) Uiso 1 1 d D . .
H12B H 1.081930 0.027710 0.871570 0.21(12) Uiso 1 1 d D . .
O13 O 1.000000 0.0884(3) 0.750000 0.0291(19) Uani 1 2 d S T P
O1W O 1.2829(3) 0.0089(2) 1.0591(4) 0.052(2) Uani 1 1 d . . .
O2W O 1.1836(4) 0.0727(2) 1.0124(4) 0.053(2) Uani 1 1 d . . .
O3W O 1.0807(5) -0.0380(3) 0.8727(4) 0.066(2) Uani 1 1 d . . .
S1 S 1.2280(5) 0.3936(4) 0.6809(4) 0.108(3) Uiso 0.5 1 d D . P
S1' S 1.2226(3) 0.3829(3) 0.6410(4) 0.088(2) Uiso 0.5 1 d D . P
Ti1 Ti 1.12975(8) 0.16913(5) 0.74079(8) 0.0297(4) Uani 1 1 d . . .
Ti2 Ti 1.06924(7) 0.20333(5) 0.83384(7) 0.0279(4) Uani 1 1 d . . .
Ti3 Ti 1.00773(7) 0.10193(5) 0.83143(7) 0.0264(4) Uani 1 1 d . . .

loop_
_atom_site_aniso_label
_atom_site_aniso_U_11
_atom_site_aniso_U_22
_atom_site_aniso_U_33
_atom_site_aniso_U_23
_atom_site_aniso_U_13
_atom_site_aniso_U_12
C1 0.055(7) 0.059(7) 0.042(6) -0.009(5) 0.032(5) -0.015(5)
C2 0.081(10) 0.095(11) 0.053(7) -0.031(8) 0.048(7) -0.035(9)
C3 0.063(9) 0.091(11) 0.067(8) -0.028(8) 0.042(7) -0.017(8)
C4 0.055(8) 0.077(9) 0.069(8) -0.025(7) 0.043(7) -0.011(7)
C5 0.067(9) 0.092(11) 0.100(12) -0.047(10) 0.051(9) 0.004(8)
C6 0.072(9) 0.058(8) 0.087(10) -0.010(7) 0.047(8) 0.007(7)
C7 0.049(7) 0.045(6) 0.074(8) -0.026(6) 0.029(6) -0.001(5)
C8 0.064(8) 0.043(6) 0.038(6) 0.000(5) 0.009(6) 0.006(6)
C9 0.060(7) 0.039(6) 0.043(6) -0.001(5) 0.017(6) -0.001(5)
C10 0.045(6) 0.028(5) 0.030(5) -0.001(4) 0.011(4) -0.003(4)
C11 0.038(6) 0.049(6) 0.041(5) -0.016(5) 0.022(5) -0.007(5)
C12 0.036(6) 0.048(6) 0.036(5) 0.000(5) 0.016(4) 0.008(5)
C13 0.041(6) 0.053(6) 0.035(5) -0.006(5) 0.018(5) -0.013(5)
C14 0.057(7) 0.050(6) 0.049(6) -0.016(6) 0.024(6) -0.026(6)
C15 0.054(7) 0.031(5) 0.033(5) 0.001(4) 0.023(5) -0.007(5)
C16 0.068(9) 0.061(8) 0.059(7) 0.014(6) 0.031(7) -0.008(7)
C17 0.082(11) 0.039(7) 0.115(12) 0.020(8) 0.035(10) -0.006(7)
C18 0.073(11) 0.054(8) 0.107(12) 0.005(9) 0.024(9) -0.023(7)
C19 0.069(9) 0.058(8) 0.075(9) -0.003(7) 0.032(7) -0.028(7)
C20 0.030(5) 0.077(7) 0.019(4) -0.004(5) 0.010(4) -0.014(5)
C21 0.057(7) 0.089(9) 0.022(5) -0.008(5) 0.017(5) -0.024(7)
C22 0.051(8) 0.109(11) 0.043(7) -0.035(7) 0.024(6) -0.025(7)
C23 0.055(7) 0.080(8) 0.049(7) -0.036(7) 0.032(6) -0.030(7)
C24 0.094(13) 0.137(16) 0.098(12) -0.098(13) 0.061(11) -0.091(12)
C25 0.090(12) 0.089(11) 0.095(12) -0.068(11) 0.042(10) -0.053(10)
C26 0.056(8) 0.042(6) 0.107(11) -0.039(8) 0.043(8) -0.030(6)
C27 0.122(14) 0.033(6) 0.129(14) 0.002(9) 0.087(12) 0.000(8)
C28 0.086(10) 0.036(6) 0.081(9) 0.005(6) 0.052(8) -0.008(6)
C29 0.060(7) 0.034(5) 0.053(6) -0.013(5) 0.029(6) 0.002(5)
C30 0.045(6) 0.053(6) 0.046(6) -0.020(5) 0.029(5) -0.015(5)
C31 0.054(7) 0.040(6) 0.066(7) -0.020(6) 0.045(6) -0.016(5)
C32 0.051(7) 0.039(6) 0.037(5) 0.000(5) 0.018(5) -0.001(5)
C33 0.046(6) 0.052(6) 0.026(5) -0.005(5) 0.016(4) -0.003(5)
C34 0.044(7) 0.089(9) 0.031(5) 0.008(6) 0.024(5) 0.014(6)
C35 0.038(6) 0.049(6) 0.030(5) 0.017(5) 0.020(4) 0.009(5)
C36 0.059(7) 0.051(6) 0.042(6) 0.012(5) 0.031(5) -0.009(5)
C37 0.051(7) 0.043(6) 0.048(6) 0.013(5) 0.032(5) -0.001(5)
C38 0.052(7) 0.039(5) 0.042(5) 0.004(5) 0.025(5) -0.006(5)
C39 0.056(7) 0.047(6) 0.041(6) 0.004(5) 0.016(5) -0.014(5)
C40 0.060(7) 0.042(6) 0.030(5) -0.003(5) 0.024(5) -0.009(5)
C41 0.050(6) 0.040(5) 0.034(5) 0.004(5) 0.026(5) -0.004(5)
C42 0.043(6) 0.030(5) 0.025(4) 0.006(4) 0.015(4) -0.001(4)
C43 0.036(5) 0.029(4) 0.031(5) 0.008(4) 0.017(4) 0.000(4)
N1 0.040(5) 0.055(5) 0.028(4) -0.018(4) 0.015(4) -0.014(4)
N2 0.033(4) 0.034(4) 0.029(4) -0.009(3) 0.016(3) -0.004(3)
N3 0.036(4) 0.045(5) 0.029(4) -0.015(4) 0.019(3) -0.018(4)
N4 0.049(5) 0.034(4) 0.051(5) -0.007(4) 0.032(4) -0.003(4)
N5 0.031(4) 0.038(4) 0.014(3) 0.007(3) 0.006(3) -0.002(3)
N6 0.036(4) 0.027(4) 0.023(3) 0.004(3) 0.013(3) -0.003(3)
O1 0.037(4) 0.043(4) 0.029(3) -0.009(3) 0.012(3) -0.009(3)
O2 0.058(6) 0.095(7) 0.080(6) 0.011(6) 0.023(5) -0.031(5)
O3 0.035(4) 0.041(4) 0.029(3) 0.005(3) 0.014(3) -0.002(3)
O4 0.113 0.149 0.189 0.064(10) 0.047(9) -0.052(8)
O5 0.510 0.146 0.580 0.09(2) 0.26(3) -0.166(15)
O7 0.039(4) 0.026(3) 0.022(3) -0.001(3) 0.016(3) -0.003(3)
O8 0.036(4) 0.031(3) 0.024(3) -0.007(3) 0.014(3) -0.010(3)
O9 0.040(4) 0.029(3) 0.029(3) -0.004(3) 0.017(3) 0.002(3)
O10 0.039(5) 0.019(4) 0.025(4) 0.000 0.017(4) 0.000
O11 0.032(3) 0.030(3) 0.025(3) 0.004(3) 0.011(3) -0.007(3)
O12 0.040(4) 0.035(4) 0.034(4) 0.008(3) 0.015(3) 0.006(3)
O13 0.036(5) 0.023(4) 0.029(4) 0.000 0.017(4) 0.000
O1W 0.057(5) 0.050(4) 0.054(4) 0.037(4) 0.033(4) 0.016(4)
O2W 0.064(5) 0.043(4) 0.065(5) -0.010(4) 0.044(4) -0.022(4)
O3W 0.107(7) 0.055(5) 0.048(4) 0.009(4) 0.048(5) 0.006(5)
Ti1 0.0339(9) 0.0291(8) 0.0239(8) -0.0017(7) 0.0136(7) -0.0028(7)
Ti2 0.0344(9) 0.0253(8) 0.0214(7) -0.0031(6) 0.0127(7) -0.0031(7)
Ti3 0.0311(9) 0.0251(8) 0.0200(7) 0.0016(6) 0.0113(6) -0.0001(6)

loop_
_atom_type_symbol
_atom_type_description
_atom_type_scat_dispersion_real
_atom_type_scat_dispersion_imag
_atom_type_scat_source
C C 0.0033 0.0016 'International Tables Vol C Tables 4.2.6.8 and 6.1.1.4'
H H 0.0000 0.0000 'International Tables Vol C Tables 4.2.6.8 and 6.1.1.4'
N N 0.0061 0.0033 'International Tables Vol C Tables 4.2.6.8 and 6.1.1.4'
O O 0.0106 0.0060 'International Tables Vol C Tables 4.2.6.8 and 6.1.1.4'
S S 0.1246 0.1234 'International Tables Vol C Tables 4.2.6.8 and 6.1.1.4'
Ti Ti 0.2776 0.4457 'International Tables Vol C Tables 4.2.6.8 and 6.1.1.4'

loop_
_geom_angle_atom_site_label_1
_geom_angle_atom_site_label_2
_geom_angle_atom_site_label_3
_geom_angle
_geom_angle_site_symmetry_1
_geom_angle_site_symmetry_3
N1 C1 C2 119.9(12) . .
N1 C1 H1 120.0 . .
C2 C1 H1 120.0 . .
C3 C2 C1 123.1(13) . .
C3 C2 H2 118.5 . .
C1 C2 H2 118.5 . .
C2 C3 C4 116.9(13) . .
C2 C3 H3 121.5 . .
C4 C3 H3 121.5 . .
C3 C4 C11 118.6(13) . .
C3 C4 C5 123.6(12) . .
C11 C4 C5 117.8(12) . .
C6 C5 C4 122.6(12) . .
C6 C5 H5 118.7 . .
C4 C5 H5 118.7 . .
C5 C6 C7 119.9(13) . .
C5 C6 H6 120.1 . .
C7 C6 H6 120.1 . .
C8 C7 C12 117.2(10) . .
C8 C7 C6 122.2(11) . .
C12 C7 C6 120.6(12) . .
C9 C8 C7 118.6(10) . .
C9 C8 H8 120.7 . .
C7 C8 H8 120.7 . .
C8 C9 C10 120.4(11) . .
C8 C9 H9 119.8 . .
C10 C9 H9 119.8 . .
N2 C10 C9 121.8(10) . .
N2 C10 H10 119.1 . .
C9 C10 H10 119.1 . .
N1 C11 C4 123.6(10) . .
N1 C11 C12 117.0(9) . .
C4 C11 C12 119.4(11) . .
N2 C12 C7 123.5(10) . .
N2 C12 C11 116.8(9) . .
C7 C12 C11 119.7(10) . .
O2 C13 O1 121.6(10) . .
O2 C13 C14 120.5(10) . .
O1 C13 C14 117.8(9) . .
C15 C14 C19 115.5(11) . .
C15 C14 C13 124.3(10) . .
C19 C14 C13 120.1(11) . .
O3 C15 C16 117.9(10) . .
O3 C15 C14 122.2(9) . .
C16 C15 C14 119.8(10) . .
C15 C16 C17 119.8(13) . .
C15 C16 H16 120.1 . .
C17 C16 H16 120.1 . .
C16 C17 C18 121.3(13) . .
C16 C17 H17 119.3 . .
C18 C17 H17 119.3 . .
C19 C18 C17 119.6(13) . .
C19 C18 S1' 121.2(13) . .
C17 C18 S1' 118.5(12) . .
C19 C18 S1 114.9(12) . .
C17 C18 S1 121.6(12) . .
S1' C18 S1 28.2(4) . .
C18 C19 C14 123.6(14) . .
C18 C19 H19 118.2 . .
C14 C19 H19 118.2 . .
N3 C20 C21 123.9(11) . .
N3 C20 H20 118.1 . .
C21 C20 H20 118.1 . .
C22 C21 C20 117.3(11) . .
C22 C21 H21 121.4 . .
C20 C21 H21 121.4 . .
C23 C22 C21 119.0(10) . .
C23 C22 H22 120.5 . .
C21 C22 H22 120.5 . .
C22 C23 C30 120.1(12) . .
C22 C23 C24 124.3(13) . .
C30 C23 C24 115.7(14) . .
C25 C24 C23 122.5(13) . .
C25 C24 H24 118.8 . .
C23 C24 H24 118.8 . .
C24 C25 C26 124.0(15) . .
C24 C25 H25 118.0 . .
C26 C25 H25 118.0 . .
C27 C26 C31 117.3(12) . .
C27 C26 C25 128.2(14) . .
C31 C26 C25 114.5(15) . .
C28 C27 C26 122.4(12) . .
C28 C27 H27 118.8 . .
C26 C27 H27 118.8 . .
C27 C28 C29 118.9(12) . .
C27 C28 H28 120.6 . .
C29 C28 H28 120.6 . .
N4 C29 C28 121.8(10) . .
N4 C29 H29 119.1 . .
C28 C29 H29 119.1 . .
N3 C30 C23 121.5(11) . .
N3 C30 C31 117.6(9) . .
C23 C30 C31 120.9(11) . .
N4 C31 C26 120.7(11) . .
N4 C31 C30 117.2(9) . .
C26 C31 C30 122.0(11) . .
N5 C32 C33 123.5(10) . .
N5 C32 H32 118.2 . .
C33 C32 H32 118.2 . .
C34 C33 C32 118.5(10) . .
C34 C33 H33 120.8 . .
C32 C33 H33 120.8 . .
C33 C34 C35 121.5(9) . .
C33 C34 H34 119.2 . .
C35 C34 H34 119.2 . .
C42 C35 C36 117.9(9) . .
C42 C35 C34 116.5(9) . .
C36 C35 C34 125.6(9) . .
C37 C36 C35 122.7(9) . .
C37 C36 H36 118.7 . .
C35 C36 H36 118.7 . .
C36 C37 C38 118.2(10) . .
C36 C37 H37 120.9 . .
C38 C37 H37 120.9 . .
C43 C38 C39 118.7(9) . .
C43 C38 C37 120.2(9) . .
C39 C38 C37 121.1(10) . .
C40 C39 C38 117.4(10) . .
C40 C39 H39 121.3 . .
C38 C39 H39 121.3 . .
C39 C40 C41 120.8(10) . .
C39 C40 H40 119.6 . .
C41 C40 H40 119.6 . .
N6 C41 C40 123.7(9) . .
N6 C41 H41 118.2 . .
C40 C41 H41 118.2 . .
N5 C42 C35 123.2(9) . .
N5 C42 C43 116.1(8) . .
C35 C42 C43 120.7(9) . .
N6 C43 C38 122.1(8) . .
N6 C43 C42 117.6(8) . .
C38 C43 C42 120.3(9) . .
C1 N1 C11 117.9(9) . .
C1 N1 Ti1 127.2(8) . .
C11 N1 Ti1 114.9(6) . .
C10 N2 C12 118.4(8) . .
C10 N2 Ti1 124.4(6) . .
C12 N2 Ti1 117.2(6) . .
C20 N3 C30 118.3(8) . .
C20 N3 Ti2 125.3(6) . .
C30 N3 Ti2 116.4(7) . .
C29 N4 C31 118.9(9) . .
C29 N4 Ti2 125.8(7) . .
C31 N4 Ti2 115.4(7) . .
C32 N5 C42 116.8(8) . .
C32 N5 Ti3 126.7(7) . .
C42 N5 Ti3 116.4(6) . .
C41 N6 C43 117.2(8) . .
C41 N6 Ti3 126.6(6) . .
C43 N6 Ti3 116.2(6) . .
C13 O1 Ti1 136.6(7) . .
C13 O2 H4 109.5 . .
C15 O3 Ti1 133.2(6) . .
S1' O4 S1 38.0(4) . .
S1' O5 S1 6.8(5) . .
S1 O6' S1' 37.7(4) . .
Ti1 O7 Ti2 137.6(4) . .
Ti1 O8 Ti3 168.9(4) . 2_756
Ti2 O9 H9A 152.8(5) . .
Ti2 O9 H9B 100.2(4) . .
H9A O9 H9B 107.0(6) . .
Ti2 O10 Ti2 171.8(5) . 2_756
Ti3 O11 Ti2 132.6(3) . .
Ti3 O12 H12A 125.0(5) . .
Ti3 O12 H12B 128.6(5) . .
H12A O12 H12B 106.4(6) . .
Ti3 O13 Ti3 155.0(5) . 2_756
S1' S1 O6' 75.9(9) . .
S1' S1 O4 70.3(9) . .
O6' S1 O4 129.7(8) . .
S1' S1 O6 173.3(13) . .
O6' S1 O6 97.6(6) . .
O4 S1 O6 113.6(7) . .
S1' S1 C18 72.3(11) . .
O6' S1 C18 105.1(8) . .
O4 S1 C18 98.8(8) . .
O6 S1 C18 111.5(9) . .
S1' S1 O5 9.1(7) . .
O6' S1 O5 67.2(4) . .
O4 S1 O5 75.9(4) . .
O6 S1 O5 164.2(8) . .
C18 S1 O5 77.9(7) . .
S1 S1' O5 164.1(12) . .
S1 S1' O4 71.7(10) . .
O5 S1' O4 117.2(6) . .
S1 S1' O6' 66.4(9) . .
O5 S1' O6' 98.2(6) . .
O4 S1' O6' 124.2(7) . .
S1 S1' C18 79.5(12) . .
O5 S1' C18 109.6(9) . .
O4 S1' C18 102.1(8) . .
O6' S1' C18 104.7(7) . .
O8 Ti1 O7 99.5(3) . .
O8 Ti1 O3 97.6(3) . .
O7 Ti1 O3 103.1(3) . .
O8 Ti1 O1 166.9(3) . .
O7 Ti1 O1 92.2(3) . .
O3 Ti1 O1 85.3(3) . .
O8 Ti1 N2 90.0(3) . .
O7 Ti1 N2 93.0(3) . .
O3 Ti1 N2 160.8(3) . .
O1 Ti1 N2 83.5(3) . .
O8 Ti1 N1 88.1(3) . .
O7 Ti1 N1 164.9(3) . .
O3 Ti1 N1 88.6(3) . .
O1 Ti1 N1 79.2(3) . .
N2 Ti1 N1 73.9(3) . .
O8 Ti1 Ti2 80.9(2) . .
O7 Ti1 Ti2 21.4(2) . .
O3 Ti1 Ti2 95.2(2) . .
O1 Ti1 Ti2 111.62(19) . .
N2 Ti1 Ti2 103.4(2) . .
N1 Ti1 Ti2 168.8(2) . .
O11 Ti2 O7 98.4(3) . .
O11 Ti2 O10 105.0(3) . .
O7 Ti2 O10 103.28(19) . .
O11 Ti2 O9 90.0(3) . .
O7 Ti2 O9 164.5(2) . .
O10 Ti2 O9 86.88(19) . .
O11 Ti2 N3 89.1(3) . .
O7 Ti2 N3 90.3(3) . .
O10 Ti2 N3 158.5(3) . .
O9 Ti2 N3 76.8(3) . .
O11 Ti2 N4 161.2(3) . .
O7 Ti2 N4 87.1(3) . .
O10 Ti2 N4 91.0(3) . .
O9 Ti2 N4 81.0(3) . .
N3 Ti2 N4 72.9(3) . .
O11 Ti2 Ti3 23.69(18) . .
O7 Ti2 Ti3 103.31(19) . .
O10 Ti2 Ti3 81.4(2) . .
O9 Ti2 Ti3 89.58(15) . .
N3 Ti2 Ti3 112.0(2) . .
N4 Ti2 Ti3 168.2(2) . .
O11 Ti2 Ti1 99.6(2) . .
O7 Ti2 Ti1 21.02(18) . .
O10 Ti2 Ti1 82.76(9) . .
O9 Ti2 Ti1 167.41(16) . .
N3 Ti2 Ti1 111.2(2) . .
N4 Ti2 Ti1 92.0(2) . .
Ti3 Ti2 Ti1 95.90(5) . .
O13 Ti3 O11 104.8(3) . .
O13 Ti3 O8 100.5(2) . 2_756
O11 Ti3 O8 97.4(3) . 2_756
O13 Ti3 O12 93.0(2) . .
O11 Ti3 O12 88.5(3) . .
O8 Ti3 O12 163.3(3) 2_756 .
O13 Ti3 N6 88.5(3) . .
O11 Ti3 N6 163.3(3) . .
O8 Ti3 N6 89.7(3) 2_756 .
O12 Ti3 N6 80.7(3) . .
O13 Ti3 N5 162.0(3) . .
O11 Ti3 N5 92.3(3) . .
O8 Ti3 N5 82.4(3) 2_756 .
O12 Ti3 N5 81.8(3) . .
N6 Ti3 N5 73.6(3) . .
O13 Ti3 Ti2 90.2(2) . .
O11 Ti3 Ti2 23.66(18) . .
O8 Ti3 Ti2 81.9(2) 2_756 .
O12 Ti3 Ti2 108.04(19) . .
N6 Ti3 Ti2 171.2(2) . .
N5 Ti3 Ti2 107.8(2) . .

loop_
_geom_bond_atom_site_label_1
_geom_bond_atom_site_label_2
_geom_bond_distance
_geom_bond_site_symmetry_2
C1 N1 1.319(13) .
C1 C2 1.378(17) .
C1 H1 0.9300 .
C2 C3 1.35(2) .
C2 H2 0.9300 .
C3 C4 1.372(19) .
C3 H3 0.9300 .
C4 C11 1.368(15) .
C4 C5 1.49(2) .
C5 C6 1.30(2) .
C5 H5 0.9300 .
C6 C7 1.438(18) .
C6 H6 0.9300 .
C7 C8 1.429(18) .
C7 C12 1.368(15) .
C8 C9 1.342(17) .
C8 H8 0.9300 .
C9 C10 1.402(14) .
C9 H9 0.9300 .
C10 N2 1.312(12) .
C10 H10 0.9300 .
C11 N1 1.348(13) .
C11 C12 1.470(14) .
C12 N2 1.354(12) .
C13 O2 1.230(13) .
C13 O1 1.281(12) .
C13 C14 1.465(16) .
C14 C15 1.427(16) .
C14 C19 1.434(16) .
C15 O3 1.338(11) .
C15 C16 1.388(16) .
C16 C17 1.385(18) .
C16 H16 0.9300 .
C17 C18 1.36(2) .
C17 H17 0.9300 .
C18 C19 1.32(2) .
C18 S1' 1.833(18) .
C18 S1 1.891(17) .
C19 H19 0.9300 .
C20 N3 1.330(13) .
C20 C21 1.406(13) .
C20 H20 0.9300 .
C21 C22 1.435(19) .
C21 H21 0.9300 .
C22 C23 1.353(19) .
C22 H22 0.9300 .
C23 C30 1.421(15) .
C23 C24 1.47(2) .
C24 C25 1.31(2) .
C24 H24 0.9300 .
C25 C26 1.42(2) .
C25 H25 0.9300 .
C26 C27 1.34(2) .
C26 C31 1.464(15) .
C27 C28 1.39(2) .
C27 H27 0.9300 .
C28 C29 1.412(15) .
C28 H28 0.9300 .
C29 N4 1.344(14) .
C29 H29 0.9300 .
C30 N3 1.364(13) .
C30 C31 1.393(16) .
C31 N4 1.389(14) .
C32 N5 1.317(12) .
C32 C33 1.406(15) .
C32 H32 0.9300 .
C33 C34 1.326(16) .
C33 H33 0.9300 .
C34 C35 1.420(16) .
C34 H34 0.9300 .
C35 C42 1.366(13) .
C35 C36 1.440(14) .
C36 C37 1.361(15) .
C36 H36 0.9300 .
C37 C38 1.428(14) .
C37 H37 0.9300 .
C38 C43 1.380(13) .
C38 C39 1.437(15) .
C39 C40 1.374(15) .
C39 H39 0.9300 .
C40 C41 1.376(14) .
C40 H40 0.9300 .
C41 N6 1.327(12) .
C41 H41 0.9300 .
C42 N5 1.398(12) .
C42 C43 1.422(13) .
C43 N6 1.403(12) .
N1 Ti1 2.273(8) .
N2 Ti1 2.202(8) .
N3 Ti2 2.235(7) .
N4 Ti2 2.242(8) .
N5 Ti3 2.254(7) .
N6 Ti3 2.232(7) .
O1 Ti1 2.004(7) .
O2 H4 0.8200 .
O3 Ti1 1.924(6) .
O4 S1' 1.389(9) .
O4 S1 1.401(11) .
O5 S1' 1.219(10) .
O5 S1 2.108(8) .
O6 S1 1.471(8) .
O6' S1 1.362(12) .
O6' S1' 1.442(7) .
O7 Ti1 1.807(6) .
O7 Ti2 1.837(6) .
O8 Ti1 1.796(6) .
O8 Ti3 1.839(6) 2_756
O9 Ti2 2.163(6) .
O9 H9A 0.848(5) .
O9 H9B 0.860(5) .
O10 Ti2 1.8327(17) .
O10 Ti2 1.8327(17) 2_756
O11 Ti3 1.825(6) .
O11 Ti2 1.822(6) .
O12 Ti3 2.092(6) .
O12 H12A 0.855(5) .
O12 H12B 0.859(6) .
O13 Ti3 1.824(2) .
O13 Ti3 1.824(2) 2_756
S1 S1' 0.908(10) .
Ti1 Ti2 3.397(2) .
Ti2 Ti3 3.340(2) .

loop_
_geom_torsion_atom_site_label_1
_geom_torsion_atom_site_label_2
_geom_torsion_atom_site_label_3
_geom_torsion_atom_site_label_4
_geom_torsion
_geom_torsion_site_symmetry_1
_geom_torsion_site_symmetry_4
N1 C1 C2 C3 -1.1(19) . .
C1 C2 C3 C4 2(2) . .
C2 C3 C4 C11 -1.1(19) . .
C2 C3 C4 C5 176.6(13) . .
C3 C4 C5 C6 -179.1(14) . .
C11 C4 C5 C6 -1(2) . .
C4 C5 C6 C7 1(2) . .
C5 C6 C7 C8 176.9(13) . .
C5 C6 C7 C12 0(2) . .
C12 C7 C8 C9 -0.6(18) . .
C6 C7 C8 C9 -177.3(12) . .
C7 C8 C9 C10 -0.2(18) . .
C8 C9 C10 N2 -1.6(17) . .
C3 C4 C11 N1 -0.2(18) . .
C5 C4 C11 N1 -178.1(11) . .
C3 C4 C11 C12 179.1(11) . .
C5 C4 C11 C12 1.3(17) . .
C8 C7 C12 N2 3.1(17) . .
C6 C7 C12 N2 179.9(11) . .
C8 C7 C12 C11 -177.1(10) . .
C6 C7 C12 C11 -0.3(17) . .
N1 C11 C12 N2 -1.3(14) . .
C4 C11 C12 N2 179.3(10) . .
N1 C11 C12 C7 178.9(10) . .
C4 C11 C12 C7 -0.5(16) . .
O2 C13 C14 C15 -179.1(11) . .
O1 C13 C14 C15 -2.4(16) . .
O2 C13 C14 C19 -1.1(18) . .
O1 C13 C14 C19 175.7(11) . .
C19 C14 C15 O3 177.0(10) . .
C13 C14 C15 O3 -4.9(17) . .
C19 C14 C15 C16 0.9(16) . .
C13 C14 C15 C16 179.0(11) . .
O3 C15 C16 C17 178.3(12) . .
C14 C15 C16 C17 -5.4(19) . .
C15 C16 C17 C18 7(2) . .
C16 C17 C18 C19 -3(3) . .
C16 C17 C18 S1' 167.6(13) . .
C16 C17 C18 S1 -160.0(13) . .
C17 C18 C19 C14 -2(3) . .
S1' C18 C19 C14 -172.1(12) . .
S1 C18 C19 C14 156.6(12) . .
C15 C14 C19 C18 3(2) . .
C13 C14 C19 C18 -175.4(15) . .
N3 C20 C21 C22 -1.7(17) . .
C20 C21 C22 C23 1.3(18) . .
C21 C22 C23 C30 -1.3(19) . .
C21 C22 C23 C24 179.6(13) . .
C22 C23 C24 C25 178.7(17) . .
C30 C23 C24 C25 0(2) . .
C23 C24 C25 C26 -5(3) . .
C24 C25 C26 C27 -172.8(18) . .
C24 C25 C26 C31 7(2) . .
C31 C26 C27 C28 2(2) . .
C25 C26 C27 C28 -178.0(15) . .
C26 C27 C28 C29 -1(2) . .
C27 C28 C29 N4 1(2) . .
C22 C23 C30 N3 1.7(18) . .
C24 C23 C30 N3 -179.2(11) . .
C22 C23 C30 C31 -176.4(11) . .
C24 C23 C30 C31 2.8(17) . .
C27 C26 C31 N4 -3.4(18) . .
C25 C26 C31 N4 176.6(12) . .
C27 C26 C31 C30 175.4(12) . .
C25 C26 C31 C30 -4.7(18) . .
N3 C30 C31 N4 0.6(15) . .
C23 C30 C31 N4 178.7(10) . .
N3 C30 C31 C26 -178.2(10) . .
C23 C30 C31 C26 -0.1(17) . .
N5 C32 C33 C34 1.2(17) . .
C32 C33 C34 C35 -0.4(17) . .
C33 C34 C35 C42 -0.6(16) . .
C33 C34 C35 C36 -178.5(11) . .
C42 C35 C36 C37 0.8(16) . .
C34 C35 C36 C37 178.7(10) . .
C35 C36 C37 C38 -0.1(17) . .
C36 C37 C38 C43 -1.5(16) . .
C36 C37 C38 C39 179.2(11) . .
C43 C38 C39 C40 -1.3(16) . .
C37 C38 C39 C40 178.0(11) . .
C38 C39 C40 C41 0.8(17) . .
C39 C40 C41 N6 -0.9(17) . .
C36 C35 C42 N5 179.0(9) . .
C34 C35 C42 N5 0.9(14) . .
C36 C35 C42 C43 0.1(15) . .
C34 C35 C42 C43 -177.9(9) . .
C39 C38 C43 N6 1.9(15) . .
C37 C38 C43 N6 -177.4(9) . .
C39 C38 C43 C42 -178.3(9) . .
C37 C38 C43 C42 2.5(15) . .
N5 C42 C43 N6 -0.9(13) . .
C35 C42 C43 N6 178.1(9) . .
N5 C42 C43 C38 179.3(9) . .
C35 C42 C43 C38 -1.7(15) . .
C2 C1 N1 C11 -0.3(15) . .
C2 C1 N1 Ti1 176.1(8) . .
C4 C11 N1 C1 0.9(16) . .
C12 C11 N1 C1 -178.5(9) . .
C4 C11 N1 Ti1 -175.9(9) . .
C12 C11 N1 Ti1 4.7(11) . .
C9 C10 N2 C12 4.0(14) . .
C9 C10 N2 Ti1 -177.8(7) . .
C7 C12 N2 C10 -4.9(15) . .
C11 C12 N2 C10 175.4(9) . .
C7 C12 N2 Ti1 176.8(9) . .
C11 C12 N2 Ti1 -3.0(12) . .
C21 C20 N3 C30 2.0(15) . .
C21 C20 N3 Ti2 -175.6(8) . .
C23 C30 N3 C20 -1.9(15) . .
C31 C30 N3 C20 176.2(9) . .
C23 C30 N3 Ti2 175.9(8) . .
C31 C30 N3 Ti2 -6.0(12) . .
C28 C29 N4 C31 -2.6(16) . .
C28 C29 N4 Ti2 177.2(9) . .
C26 C31 N4 C29 3.7(15) . .
C30 C31 N4 C29 -175.1(10) . .
C26 C31 N4 Ti2 -176.1(8) . .
C30 C31 N4 Ti2 5.1(12) . .
C33 C32 N5 C42 -1.0(14) . .
C33 C32 N5 Ti3 173.8(8) . .
C35 C42 N5 C32 -0.2(14) . .
C43 C42 N5 C32 178.7(8) . .
C35 C42 N5 Ti3 -175.5(7) . .
C43 C42 N5 Ti3 3.5(11) . .
C40 C41 N6 C43 1.5(15) . .
C40 C41 N6 Ti3 -178.1(8) . .
C38 C43 N6 C41 -2.0(14) . .
C42 C43 N6 C41 178.2(9) . .
C38 C43 N6 Ti3 177.6(8) . .
C42 C43 N6 Ti3 -2.2(11) . .
O2 C13 O1 Ti1 -176.1(8) . .
C14 C13 O1 Ti1 7.2(15) . .
C16 C15 O3 Ti1 -175.3(8) . .
C14 C15 O3 Ti1 8.5(15) . .
S1' O6' S1 O4 -48.6(8) . .
S1' O6' S1 O6 -178.2(14) . .
S1' O6' S1 C18 66.9(10) . .
S1' O6' S1 O5 -2.6(9) . .
S1' O4 S1 O6' 50.7(9) . .
S1' O4 S1 O6 174.2(15) . .
S1' O4 S1 C18 -67.5(10) . .
S1' O4 S1 O5 7.5(8) . .
C19 C18 S1 S1' 109.9(18) . .
C17 C18 S1 S1' -92.1(18) . .
C19 C18 S1 O6' 40.5(17) . .
C17 C18 S1 O6' -161.6(15) . .
S1' C18 S1 O6' -69.5(9) . .
C19 C18 S1 O4 175.9(14) . .
C17 C18 S1 O4 -26.2(18) . .
S1' C18 S1 O4 65.9(8) . .
C19 C18 S1 O6 -64.3(17) . .
C17 C18 S1 O6 93.7(17) . .
S1' C18 S1 O6 -174.2(14) . .
C19 C18 S1 O5 102.5(15) . .
C17 C18 S1 O5 -99.6(16) . .
S1' C18 S1 O5 -7.5(7) . .
O6' S1 S1' O5 -15(5) . .
O4 S1 S1' O5 127(5) . .
C18 S1 S1' O5 -127(5) . .
O6' S1 S1' O4 -142.2(6) . .
C18 S1 S1' O4 106.6(7) . .
O5 S1 S1' O4 -127(5) . .
O4 S1 S1' O6' 142.2(6) . .
C18 S1 S1' O6' -111.2(7) . .
O5 S1 S1' O6' 15(5) . .
O6' S1 S1' C18 111.2(7) . .
O4 S1 S1' C18 -106.6(7) . .
O5 S1 S1' C18 127(5) . .
S1 O5 S1' O4 121(5) . .
S1 O5 S1' O6' -14(5) . .
S1 O5 S1' C18 -123(5) . .
S1 O4 S1' O5 -165.7(14) . .
S1 O4 S1' O6' -42.8(9) . .
S1 O4 S1' C18 74.5(11) . .
S1 O6' S1' O5 175.8(14) . .
S1 O6' S1' O4 44.7(9) . .
S1 O6' S1' C18 -71.3(12) . .
C19 C18 S1' S1 -85.1(17) . .
C17 C18 S1' S1 104.5(18) . .
C19 C18 S1' O5 81.5(16) . .
C17 C18 S1' O5 -89.0(16) . .
S1 C18 S1' O5 166.5(12) . .
C19 C18 S1' O4 -153.6(14) . .
C17 C18 S1' O4 36.0(17) . .
S1 C18 S1' O4 -68.6(10) . .
C19 C18 S1' O6' -23.1(17) . .
C17 C18 S1' O6' 166.5(14) . .
S1 C18 S1' O6' 62.0(9) . .
Ti3 O8 Ti1 O7 -41(2) 2_756 .
Ti3 O8 Ti1 O3 -146(2) 2_756 .
Ti3 O8 Ti1 O1 112(2) 2_756 .
Ti3 O8 Ti1 N2 52(2) 2_756 .
Ti3 O8 Ti1 N1 126(2) 2_756 .
Ti3 O8 Ti1 Ti2 -51(2) 2_756 .
Ti2 O7 Ti1 O8 -29.9(5) . .
Ti2 O7 Ti1 O3 70.3(5) . .
Ti2 O7 Ti1 O1 156.0(5) . .
Ti2 O7 Ti1 N2 -120.4(5) . .
Ti2 O7 Ti1 N1 -149.5(10) . .
Ti3 O11 Ti2 O7 -104.1(5) . .
Ti3 O11 Ti2 O10 2.2(5) . .
Ti3 O11 Ti2 O9 89.0(5) . .
Ti3 O11 Ti2 N3 165.8(5) . .
Ti3 O11 Ti2 N4 149.9(8) . .
Ti3 O11 Ti2 Ti1 -82.8(5) . .
Ti1 O7 Ti2 O11 94.9(5) . .
Ti1 O7 Ti2 O10 -12.8(5) . .
Ti1 O7 Ti2 O9 -142.9(7) . .
Ti1 O7 Ti2 N3 -176.0(5) . .
Ti1 O7 Ti2 N4 -103.1(5) . .
Ti1 O7 Ti2 Ti3 71.3(5) . .
Ti3 O13 Ti3 O11 -44.1(2) 2_756 .
Ti3 O13 Ti3 O8 56.5(2) 2_756 2_756
Ti3 O13 Ti3 O12 -133.37(18) 2_756 .
Ti3 O13 Ti3 N6 146.0(2) 2_756 .
Ti3 O13 Ti3 N5 154.0(7) 2_756 .
Ti3 O13 Ti3 Ti2 -25.29(3) 2_756 .
Ti2 O11 Ti3 O13 53.6(5) . .
Ti2 O11 Ti3 O8 -49.4(5) . 2_756
Ti2 O11 Ti3 O12 146.3(5) . .
Ti2 O11 Ti3 N6 -164.1(8) . .
Ti2 O11 Ti3 N5 -132.0(5) . .
